data_7247342
loop_
_publ_author_name
'Srivastava, Devyani'
'Kushwaha, Aparna'
'Kociok-K\"ohn, Gabriele'
'Gosavi, Suresh W.'
'Chauhan, Ratna'
'Ashokkumar, Muthupandian'
'Kumar, Abhinav'
'Muddassir, Mohd.'

_publ_section_title
;
 Impact of substituent's position on the DSSC performances of new
 1,1&#x2032;-bis-(diphenylphosphino)ferrocene appended nickel(ii) methoxy
 cyanodithiolates
;
_journal_issue 40
_journal_name_full CrystEngComm
_journal_page_first 5660
_journal_page_last 5672
_journal_paper_doi 10.1039/D3CE00621B
_journal_volume 25
_journal_year 2023
_chemical_formula_moiety 'C44 H35 Fe N Ni O P2 S2 [+solvent]'
_chemical_formula_sum 'C44 H35 Fe N Ni O P2 S2'
_chemical_formula_weight 834.35
_space_group_crystal_system monoclinic
_space_group_IT_number 14
_space_group_name_Hall '-P 2yn'
_space_group_name_H-M_alt 'P 1 21/n 1'
_atom_sites_solution_hydrogens geom
_atom_sites_solution_primary dual
_audit_creation_method SHELXL-2019/3
_audit_update_record
;
2023-06-20 deposited with the CCDC.	2023-09-04 downloaded from the CCDC.
;
_cell_angle_alpha 90
_cell_angle_beta 101.3396(13)
_cell_angle_gamma 90
_cell_formula_units_Z 4
_cell_length_a 14.3705(2)
_cell_length_b 17.2455(2)
_cell_length_c 16.2961(2)
_cell_measurement_reflns_used 11651
_cell_measurement_temperature 150(2)
_cell_measurement_theta_max 72.7300
_cell_measurement_theta_min 5.1160
_cell_volume 3959.77(9)
_computing_cell_refinement 'CrysAlisPro 1.171.42.56a (Rigaku OD, 2022)'
_computing_data_collection 'CrysAlisPro 1.171.42.56a (Rigaku OD, 2022)'
_computing_data_reduction 'CrysAlisPro 1.171.42.56a (Rigaku OD, 2022)'
_computing_molecular_graphics 'ORTEP3 for Windows - Farrugia, L. J. J. Appl. Crystallogr. 1997, 30, 565'
_computing_publication_material
;
 'WinGX publication routines, Farrugia, 
 L. J., J. Appl. Crystallogr., 1999, 32, 837-838
;
_computing_structure_refinement
;
 SHELXL-2019/2 (Sheldrick, 2019)
 Sheldrick GM (2008) Acta Crystallogr A64:112--122 and 
 C. B. H\"ubschle, G. M. Sheldrick and B. Dittrich
 ShelXle: a Qt graphical user interface for SHELXL
 J. Appl. Cryst., 44, (2011) 1281-1284.
;
_computing_structure_solution
; 
 SHELXT
 Sheldrick, G. M. (2008). Acta Cryst. A64, 112-122.
;
_diffrn_ambient_environment N~2~
_diffrn_ambient_temperature 150.00(10)
_diffrn_detector 'CCD plate'
_diffrn_detector_area_resol_mean 8.1150
_diffrn_detector_type EosS2
_diffrn_measured_fraction_theta_full 1.000
_diffrn_measured_fraction_theta_max 0.985
_diffrn_measurement_device 'four-circle diffractometer'
_diffrn_measurement_device_type 'SuperNova, Dual, Cu at home/near, EosS2'
_diffrn_measurement_method '\w scans'
_diffrn_radiation_monochromator mirror
_diffrn_radiation_probe x-ray
_diffrn_radiation_type 'Cu K\a'
_diffrn_radiation_wavelength 1.54184
_diffrn_reflns_av_R_equivalents 0.0450
_diffrn_reflns_av_unetI/netI 0.0415
_diffrn_reflns_Laue_measured_fraction_full 1.000
_diffrn_reflns_Laue_measured_fraction_max 0.985
_diffrn_reflns_limit_h_max 17
_diffrn_reflns_limit_h_min -17
_diffrn_reflns_limit_k_max 17
_diffrn_reflns_limit_k_min -21
_diffrn_reflns_limit_l_max 19
_diffrn_reflns_limit_l_min -20
_diffrn_reflns_number 27087
_diffrn_reflns_point_group_measured_fraction_full 1.000
_diffrn_reflns_point_group_measured_fraction_max 0.985
_diffrn_reflns_theta_full 67.684
_diffrn_reflns_theta_max 73.001
_diffrn_reflns_theta_min 3.753
_diffrn_source 'micro-focus sealed X-ray tube'
_diffrn_source_type 'SuperNova (Cu) X-ray Source'
_exptl_absorpt_coefficient_mu 5.547
_exptl_absorpt_correction_T_max 1.00000
_exptl_absorpt_correction_T_min 0.44929
_exptl_absorpt_correction_type multi-scan
_exptl_absorpt_process_details
;
CrysAlisPro 1.171.42.49 (Rigaku Oxford Diffraction, 2022)
Empirical absorption correction using spherical harmonics,
implemented in SCALE3 ABSPACK scaling algorithm.
;
_exptl_crystal_colour orange
_exptl_crystal_density_diffrn 1.400
_exptl_crystal_description plate
_exptl_crystal_F_000 1720
_exptl_crystal_recrystallization_method 'Re-crystallisation from solvent: dichloromethane-methanol mixture (1:1 )'
_exptl_crystal_size_max 0.300
_exptl_crystal_size_mid 0.300
_exptl_crystal_size_min 0.050
_refine_diff_density_max 2.001
_refine_diff_density_min -0.539
_refine_diff_density_rms 0.089
_refine_ls_extinction_method none
_refine_ls_goodness_of_fit_ref 1.065
_refine_ls_hydrogen_treatment constr
_refine_ls_matrix_type full
_refine_ls_number_parameters 471
_refine_ls_number_reflns 7810
_refine_ls_number_restraints 0
_refine_ls_restrained_S_all 1.065
_refine_ls_R_factor_all 0.0674
_refine_ls_R_factor_gt 0.0593
_refine_ls_shift/su_max 0.000
_refine_ls_shift/su_mean 0.000
_refine_ls_structure_factor_coef Fsqd
_refine_ls_weighting_details 'w=1/[\s^2^(Fo^2^)+(0.0715P)^2^+9.6693P] where P=(Fo^2^+2Fc^2^)/3'
_refine_ls_weighting_scheme calc
_refine_ls_wR_factor_gt 0.1536
_refine_ls_wR_factor_ref 0.1593
_reflns_Friedel_coverage 0.000
_reflns_number_gt 6809
_reflns_number_total 7810
_reflns_threshold_expression 'I > 2\s(I)'
_cod_data_source_file d3ce00621b2.cif
_cod_data_source_block p-NiL
_cod_depositor_comments 'Adding full bibliography for 7247341--7247343.cif.'
_cod_original_sg_symbol_H-M 'P 21/n'
_cod_database_code 7247342
_shelx_shelxl_version_number 2019/3
_shelx_space_group_comment
;
The symmetry employed for this shelxl refinement is uniquely defined
by the following loop, which should always be used as a source of
symmetry information in preference to the above space-group names.
They are only intended as comments.
;
_shelx_estimated_absorpt_t_min 0.287
_shelx_estimated_absorpt_t_max 0.769
_oxdiff_exptl_absorpt_empirical_full_min 0.699
_oxdiff_exptl_absorpt_empirical_full_max 1.753
_oxdiff_exptl_absorpt_empirical_details
;
Empirical correction (ABSPACK) includes:
- Absorption correction using spherical harmonics
- Frame scaling
;

loop_
_space_group_symop_operation_xyz
'x, y, z'
'-x+1/2, y+1/2, -z+1/2'
'-x, -y, -z'
'x-1/2, -y-1/2, z-1/2'

loop_
_atom_site_label
_atom_site_type_symbol
_atom_site_fract_x
_atom_site_fract_y
_atom_site_fract_z
_atom_site_U_iso_or_equiv
_atom_site_adp_type
_atom_site_occupancy
_atom_site_site_symmetry_order
_atom_site_calc_flag
_atom_site_refinement_flags_posn
_atom_site_refinement_flags_adp
_atom_site_refinement_flags_occupancy
_atom_site_disorder_assembly
_atom_site_disorder_group
Ni Ni 0.62075(4) 0.38626(4) 0.31608(4) 0.02393(17) Uani 1 1 d . . . . .
P1 P 0.57597(7) 0.43411(6) 0.18873(6) 0.0268(2) Uani 1 1 d . . . . .
P2 P 0.74200(6) 0.46149(5) 0.36955(6) 0.0227(2) Uani 1 1 d . . . . .
S1 S 0.50132(7) 0.30534(6) 0.29047(7) 0.0320(2) Uani 1 1 d . . . . .
S2 S 0.64288(7) 0.31509(6) 0.43208(7) 0.0323(2) Uani 1 1 d . . . . .
Fe Fe 0.71527(4) 0.59079(3) 0.21422(4) 0.02529(16) Uani 1 1 d . . . . .
C1 C 0.7955(3) 0.5278(2) 0.3062(2) 0.0265(8) Uani 1 1 d . . . . .
C2 C 0.8126(3) 0.6090(2) 0.3217(3) 0.0323(9) Uani 1 1 d . . . . .
H2 H 0.801191 0.638176 0.371838 0.039 Uiso 1 1 calc R U . . .
C3 C 0.8472(3) 0.6412(3) 0.2532(3) 0.0373(10) Uani 1 1 d . . . . .
H3 H 0.863293 0.696892 0.246316 0.045 Uiso 1 1 calc R U . . .
C4 C 0.8514(3) 0.5807(3) 0.1946(3) 0.0363(10) Uani 1 1 d . . . . .
H4 H 0.871580 0.586633 0.139645 0.044 Uiso 1 1 calc R U . . .
C5 C 0.8199(3) 0.5110(2) 0.2266(2) 0.0289(8) Uani 1 1 d . . . . .
H5 H 0.815650 0.459123 0.198681 0.035 Uiso 1 1 calc R U . . .
C6 C 0.5790(3) 0.5947(2) 0.2311(3) 0.0290(8) Uani 1 1 d . . . . .
H6 H 0.557513 0.585930 0.285112 0.035 Uiso 1 1 calc R U . . .
C7 C 0.6030(3) 0.6677(2) 0.1998(3) 0.0345(9) Uani 1 1 d . . . . .
H7 H 0.602840 0.718843 0.228719 0.041 Uiso 1 1 calc R U . . .
C8 C 0.6301(3) 0.6550(3) 0.1217(3) 0.0361(10) Uani 1 1 d . . . . .
H8 H 0.652442 0.695597 0.086288 0.043 Uiso 1 1 calc R U . . .
C9 C 0.6234(3) 0.5744(2) 0.1038(3) 0.0320(9) Uani 1 1 d . . . . .
H9 H 0.638574 0.548782 0.053000 0.038 Uiso 1 1 calc R U . . .
C10 C 0.5922(3) 0.5357(2) 0.1720(2) 0.0282(8) Uani 1 1 d . . . . .
C11 C 0.4501(3) 0.4209(3) 0.1432(3) 0.0338(9) Uani 1 1 d . . . . .
C12 C 0.3862(3) 0.4782(3) 0.1523(3) 0.0453(11) Uani 1 1 d . . . . .
H12 H 0.408253 0.525718 0.178544 0.054 Uiso 1 1 calc R U . . .
C13 C 0.2895(4) 0.4670(4) 0.1233(4) 0.0591(15) Uani 1 1 d . . . . .
H13 H 0.245651 0.506877 0.129123 0.071 Uiso 1 1 calc R U . . .
C14 C 0.2575(4) 0.3972(4) 0.0860(4) 0.0572(15) Uani 1 1 d . . . . .
H14 H 0.191539 0.389474 0.065649 0.069 Uiso 1 1 calc R U . . .
C15 C 0.3202(4) 0.3393(3) 0.0782(3) 0.0504(13) Uani 1 1 d . . . . .
H15 H 0.297500 0.291212 0.053710 0.061 Uiso 1 1 calc R U . . .
C16 C 0.4171(3) 0.3505(3) 0.1061(3) 0.0418(11) Uani 1 1 d . . . . .
H16 H 0.460630 0.310478 0.099883 0.050 Uiso 1 1 calc R U . . .
C17 C 0.6379(3) 0.3828(2) 0.1173(3) 0.0312(9) Uani 1 1 d . . . . .
C18 C 0.6115(4) 0.3902(3) 0.0314(3) 0.0396(10) Uani 1 1 d . . . . .
H18 H 0.558897 0.421989 0.008297 0.048 Uiso 1 1 calc R U . . .
C19 C 0.6618(4) 0.3513(3) -0.0222(3) 0.0507(13) Uani 1 1 d . . . . .
H19 H 0.643340 0.357194 -0.081085 0.061 Uiso 1 1 calc R U . . .
C20 C 0.7382(4) 0.3045(3) 0.0113(3) 0.0504(13) Uani 1 1 d . . . . .
H20 H 0.773570 0.279117 -0.024318 0.061 Uiso 1 1 calc R U . . .
C21 C 0.7624(4) 0.2952(3) 0.0976(3) 0.0464(12) Uani 1 1 d . . . . .
H21 H 0.813803 0.262141 0.120791 0.056 Uiso 1 1 calc R U . . .
C22 C 0.7126(3) 0.3335(2) 0.1505(3) 0.0342(9) Uani 1 1 d . . . . .
H22 H 0.729601 0.326050 0.209349 0.041 Uiso 1 1 calc R U . . .
C23 C 0.7092(3) 0.5250(2) 0.4484(2) 0.0267(8) Uani 1 1 d . . . . .
C24 C 0.6142(3) 0.5348(2) 0.4521(3) 0.0330(9) Uani 1 1 d . . . . .
H24 H 0.566687 0.508492 0.413199 0.040 Uiso 1 1 calc R U . . .
C25 C 0.5883(3) 0.5829(3) 0.5123(3) 0.0414(11) Uani 1 1 d . . . . .
H25 H 0.523075 0.590163 0.513681 0.050 Uiso 1 1 calc R U . . .
C26 C 0.6575(4) 0.6203(3) 0.5706(3) 0.0429(11) Uani 1 1 d . . . . .
H26 H 0.639733 0.651935 0.612685 0.052 Uiso 1 1 calc R U . . .
C27 C 0.7519(3) 0.6112(3) 0.5669(3) 0.0372(10) Uani 1 1 d . . . . .
H27 H 0.799117 0.637500 0.606014 0.045 Uiso 1 1 calc R U . . .
C28 C 0.7785(3) 0.5640(2) 0.5066(3) 0.0306(8) Uani 1 1 d . . . . .
H28 H 0.843699 0.557995 0.504681 0.037 Uiso 1 1 calc R U . . .
C29 C 0.8441(3) 0.4074(2) 0.4262(2) 0.0247(8) Uani 1 1 d . . . . .
C30 C 0.8542(3) 0.3914(2) 0.5114(3) 0.0355(9) Uani 1 1 d . . . . .
H30 H 0.807479 0.408906 0.541011 0.043 Uiso 1 1 calc R U . . .
C31 C 0.9328(4) 0.3496(3) 0.5533(3) 0.0449(12) Uani 1 1 d . . . . .
H31 H 0.940654 0.340150 0.611734 0.054 Uiso 1 1 calc R U . . .
C32 C 0.9994(3) 0.3219(3) 0.5091(3) 0.0418(11) Uani 1 1 d . . . . .
H32 H 1.052852 0.293444 0.537322 0.050 Uiso 1 1 calc R U . . .
C33 C 0.9881(3) 0.3356(2) 0.4244(3) 0.0370(10) Uani 1 1 d . . . . .
H33 H 1.033028 0.315772 0.394166 0.044 Uiso 1 1 calc R U . . .
C34 C 0.9109(3) 0.3786(2) 0.3831(3) 0.0311(9) Uani 1 1 d . . . . .
H34 H 0.903852 0.388270 0.324787 0.037 Uiso 1 1 calc R U . . .
C35 C 0.5387(3) 0.2658(2) 0.3898(3) 0.0341(9) Uani 1 1 d . . . . .
C36 C 0.4918(3) 0.2093(3) 0.4252(3) 0.0397(10) Uani 1 1 d . . . . .
C37 C 0.4123(4) 0.1760(3) 0.3701(3) 0.0428(11) Uani 1 1 d . . . . .
C38 C 0.5129(3) 0.1800(3) 0.5140(3) 0.0426(11) Uani 1 1 d . . . . .
C39 C 0.4924(4) 0.1046(3) 0.5319(3) 0.0482(12) Uani 1 1 d . . . . .
H39 H 0.464625 0.071421 0.487288 0.058 Uiso 1 1 calc R U . . .
C40 C 0.5111(4) 0.0748(3) 0.6144(3) 0.0484(12) Uani 1 1 d . . . . .
H40 H 0.497288 0.022249 0.624555 0.058 Uiso 1 1 calc R U . . .
C41 C 0.5496(4) 0.1228(3) 0.6799(3) 0.0492(12) Uani 1 1 d . . . . .
C42 C 0.5764(4) 0.0189(3) 0.7772(4) 0.0567(14) Uani 1 1 d . . . . .
H42A H 0.621542 -0.005583 0.747312 0.085 Uiso 1 1 calc R U . . .
H42B H 0.513358 -0.003928 0.758413 0.085 Uiso 1 1 calc R U . . .
H42C H 0.597147 0.010251 0.837519 0.085 Uiso 1 1 calc R U . . .
C43 C 0.5679(5) 0.2003(3) 0.6638(4) 0.0563(14) Uani 1 1 d . . . . .
H43 H 0.593678 0.234077 0.708496 0.068 Uiso 1 1 calc R U . . .
C44 C 0.5483(4) 0.2276(3) 0.5822(3) 0.0511(12) Uani 1 1 d . . . . .
H44 H 0.559395 0.280760 0.572434 0.061 Uiso 1 1 calc R U . . .
N1 N 0.3487(4) 0.1470(4) 0.3290(3) 0.0717(15) Uani 1 1 d . . . . .
O1 O 0.5724(3) 0.0995(2) 0.7606(2) 0.0638(11) Uani 1 1 d . . . . .

loop_
_atom_site_aniso_label
_atom_site_aniso_U_11
_atom_site_aniso_U_22
_atom_site_aniso_U_33
_atom_site_aniso_U_23
_atom_site_aniso_U_13
_atom_site_aniso_U_12
Ni 0.0222(3) 0.0212(3) 0.0265(3) 0.0009(2) 0.0000(2) -0.0002(2)
P1 0.0249(5) 0.0254(5) 0.0269(5) -0.0001(4) -0.0028(4) -0.0008(4)
P2 0.0208(4) 0.0209(4) 0.0248(5) 0.0017(3) 0.0002(3) 0.0010(3)
S1 0.0266(5) 0.0297(5) 0.0384(5) -0.0057(4) 0.0030(4) -0.0036(4)
S2 0.0298(5) 0.0281(5) 0.0369(5) 0.0107(4) 0.0016(4) -0.0012(4)
Fe 0.0272(3) 0.0210(3) 0.0260(3) 0.0038(2) 0.0011(2) 0.0007(2)
C1 0.0218(17) 0.0257(19) 0.0297(19) 0.0041(15) -0.0005(14) -0.0012(14)
C2 0.033(2) 0.026(2) 0.034(2) 0.0035(16) -0.0043(17) -0.0027(16)
C3 0.033(2) 0.032(2) 0.044(2) 0.0091(19) 0.0009(18) -0.0101(17)
C4 0.031(2) 0.040(2) 0.041(2) 0.0119(19) 0.0116(18) 0.0020(18)
C5 0.0260(19) 0.030(2) 0.031(2) 0.0045(16) 0.0055(15) 0.0026(15)
C6 0.0259(19) 0.027(2) 0.032(2) 0.0009(16) 0.0022(16) 0.0039(15)
C7 0.038(2) 0.025(2) 0.036(2) 0.0019(17) -0.0027(17) 0.0100(17)
C8 0.044(2) 0.030(2) 0.031(2) 0.0075(17) -0.0014(18) 0.0065(18)
C9 0.035(2) 0.032(2) 0.0244(19) 0.0013(16) -0.0050(16) 0.0052(17)
C10 0.0224(18) 0.030(2) 0.029(2) 0.0009(16) -0.0035(15) 0.0021(15)
C11 0.030(2) 0.036(2) 0.032(2) 0.0019(17) -0.0030(16) -0.0039(17)
C12 0.031(2) 0.042(3) 0.059(3) 0.001(2) -0.001(2) -0.0013(19)
C13 0.029(2) 0.067(4) 0.079(4) 0.006(3) 0.004(2) 0.002(2)
C14 0.030(2) 0.081(4) 0.056(3) 0.010(3) -0.001(2) -0.019(3)
C15 0.049(3) 0.065(3) 0.032(2) -0.005(2) -0.005(2) -0.029(3)
C16 0.039(2) 0.047(3) 0.036(2) -0.006(2) -0.0016(19) -0.009(2)
C17 0.037(2) 0.0213(18) 0.034(2) -0.0029(16) 0.0037(17) -0.0051(16)
C18 0.051(3) 0.032(2) 0.032(2) -0.0007(18) 0.0006(19) 0.000(2)
C19 0.080(4) 0.040(3) 0.034(2) -0.005(2) 0.016(2) -0.005(3)
C20 0.070(3) 0.034(2) 0.055(3) -0.007(2) 0.031(3) 0.004(2)
C21 0.056(3) 0.030(2) 0.056(3) -0.002(2) 0.018(2) 0.008(2)
C22 0.040(2) 0.027(2) 0.035(2) -0.0017(17) 0.0048(18) 0.0009(17)
C23 0.0286(19) 0.0224(18) 0.0285(19) 0.0024(15) 0.0036(15) 0.0043(15)
C24 0.029(2) 0.026(2) 0.044(2) 0.0068(17) 0.0063(17) 0.0028(16)
C25 0.035(2) 0.039(2) 0.055(3) 0.007(2) 0.018(2) 0.0100(19)
C26 0.053(3) 0.031(2) 0.048(3) -0.001(2) 0.020(2) 0.008(2)
C27 0.047(3) 0.027(2) 0.037(2) -0.0045(18) 0.0066(19) 0.0031(18)
C28 0.031(2) 0.028(2) 0.032(2) -0.0021(16) 0.0033(16) 0.0012(16)
C29 0.0228(17) 0.0189(17) 0.0299(19) 0.0006(14) -0.0013(15) -0.0024(13)
C30 0.043(2) 0.028(2) 0.032(2) 0.0026(17) 0.0001(18) 0.0073(18)
C31 0.055(3) 0.033(2) 0.038(2) -0.0008(19) -0.014(2) 0.004(2)
C32 0.033(2) 0.028(2) 0.056(3) 0.002(2) -0.013(2) 0.0026(17)
C33 0.026(2) 0.026(2) 0.058(3) 0.0060(19) 0.0034(19) 0.0032(16)
C34 0.0276(19) 0.028(2) 0.036(2) 0.0027(17) 0.0021(16) 0.0006(16)
C35 0.0279(19) 0.0218(18) 0.054(3) -0.0027(18) 0.0102(18) 0.0008(15)
C36 0.031(2) 0.027(2) 0.061(3) 0.001(2) 0.010(2) -0.0007(17)
C37 0.045(3) 0.033(2) 0.052(3) 0.003(2) 0.015(2) -0.008(2)
C38 0.029(2) 0.034(2) 0.066(3) -0.002(2) 0.013(2) 0.0015(18)
C39 0.049(3) 0.049(3) 0.043(3) 0.001(2) -0.001(2) -0.005(2)
C40 0.048(3) 0.045(3) 0.050(3) 0.012(2) 0.005(2) -0.007(2)
C41 0.054(3) 0.054(3) 0.040(3) 0.005(2) 0.010(2) -0.001(2)
C42 0.057(3) 0.057(3) 0.051(3) 0.009(3) -0.002(3) -0.006(3)
C43 0.080(4) 0.045(3) 0.046(3) 0.002(2) 0.017(3) -0.004(3)
C44 0.064(3) 0.043(3) 0.049(3) 0.003(2) 0.015(2) -0.002(2)
N1 0.065(3) 0.082(4) 0.063(3) 0.000(3) 0.000(3) -0.020(3)
O1 0.089(3) 0.059(2) 0.045(2) 0.0118(18) 0.017(2) -0.006(2)

loop_
_atom_type_symbol
_atom_type_description
_atom_type_scat_dispersion_real
_atom_type_scat_dispersion_imag
_atom_type_scat_source
C C 0.0181 0.0091 'International Tables Vol C Tables 4.2.6.8 and 6.1.1.4'
H H 0.0000 0.0000 'International Tables Vol C Tables 4.2.6.8 and 6.1.1.4'
N N 0.0311 0.0180 'International Tables Vol C Tables 4.2.6.8 and 6.1.1.4'
O O 0.0492 0.0322 'International Tables Vol C Tables 4.2.6.8 and 6.1.1.4'
P P 0.2955 0.4335 'International Tables Vol C Tables 4.2.6.8 and 6.1.1.4'
S S 0.3331 0.5567 'International Tables Vol C Tables 4.2.6.8 and 6.1.1.4'
Fe Fe -1.1336 3.1974 'International Tables Vol C Tables 4.2.6.8 and 6.1.1.4'
Ni Ni -3.0029 0.5091 'International Tables Vol C Tables 4.2.6.8 and 6.1.1.4'

loop_
_geom_angle_atom_site_label_1
_geom_angle_atom_site_label_2
_geom_angle_atom_site_label_3
_geom_angle
_geom_angle_site_symmetry_1
_geom_angle_site_symmetry_3
_geom_angle_publ_flag
S1 Ni P1 89.22(4) . . ?
S1 Ni P2 168.00(5) . . ?
P1 Ni P2 102.28(4) . . ?
S1 Ni S2 77.63(4) . . ?
P1 Ni S2 166.34(5) . . ?
P2 Ni S2 91.09(4) . . ?
C10 P1 C17 106.38(19) . . ?
C10 P1 C11 101.99(19) . . ?
C17 P1 C11 104.4(2) . . ?
C10 P1 Ni 118.99(13) . . ?
C17 P1 Ni 109.22(14) . . ?
C11 P1 Ni 114.62(15) . . ?
C1 P2 C23 102.77(18) . . ?
C1 P2 C29 102.80(17) . . ?
C23 P2 C29 104.13(18) . . ?
C1 P2 Ni 122.43(13) . . ?
C23 P2 Ni 109.77(13) . . ?
C29 P2 Ni 113.07(12) . . ?
C35 S1 Ni 89.18(14) . . ?
C35 S2 Ni 87.99(16) . . ?
C10 Fe C5 107.48(16) . . ?
C10 Fe C1 109.62(16) . . ?
C5 Fe C1 41.71(16) . . ?
C10 Fe C9 41.82(17) . . ?
C5 Fe C9 109.60(17) . . ?
C1 Fe C9 139.41(17) . . ?
C10 Fe C6 41.75(16) . . ?
C5 Fe C6 136.71(16) . . ?
C1 Fe C6 110.03(16) . . ?
C9 Fe C6 69.41(17) . . ?
C10 Fe C2 140.98(17) . . ?
C5 Fe C2 69.38(17) . . ?
C1 Fe C2 41.46(15) . . ?
C9 Fe C2 177.08(19) . . ?
C6 Fe C2 113.28(18) . . ?
C10 Fe C4 135.24(18) . . ?
C5 Fe C4 40.82(16) . . ?
C1 Fe C4 69.31(16) . . ?
C9 Fe C4 108.92(19) . . ?
C6 Fe C4 176.82(18) . . ?
C2 Fe C4 68.45(19) . . ?
C10 Fe C7 69.47(17) . . ?
C5 Fe C7 176.94(17) . . ?
C1 Fe C7 138.55(17) . . ?
C9 Fe C7 68.37(17) . . ?
C6 Fe C7 40.73(17) . . ?
C2 Fe C7 112.77(18) . . ?
C4 Fe C7 141.63(18) . . ?
C10 Fe C8 69.37(17) . . ?
C5 Fe C8 139.52(18) . . ?
C1 Fe C8 178.46(18) . . ?
C9 Fe C8 40.50(17) . . ?
C6 Fe C8 68.43(18) . . ?
C2 Fe C8 138.75(17) . . ?
C4 Fe C8 112.22(18) . . ?
C7 Fe C8 40.16(18) . . ?
C10 Fe C3 175.60(18) . . ?
C5 Fe C3 68.65(17) . . ?
C1 Fe C3 69.08(16) . . ?
C9 Fe C3 136.67(18) . . ?
C6 Fe C3 142.58(18) . . ?
C2 Fe C3 40.46(18) . . ?
C4 Fe C3 40.41(19) . . ?
C7 Fe C3 114.41(18) . . ?
C8 Fe C3 112.02(18) . . ?
C2 C1 C5 107.0(4) . . ?
C2 C1 P2 126.3(3) . . ?
C5 C1 P2 126.4(3) . . ?
C2 C1 Fe 70.0(2) . . ?
C5 C1 Fe 69.1(2) . . ?
P2 C1 Fe 121.23(19) . . ?
C3 C2 C1 108.4(4) . . ?
C3 C2 Fe 70.9(2) . . ?
C1 C2 Fe 68.5(2) . . ?
C3 C2 H2 125.8 . . ?
C1 C2 H2 125.8 . . ?
Fe C2 H2 125.8 . . ?
C2 C3 C4 108.0(4) . . ?
C2 C3 Fe 68.7(2) . . ?
C4 C3 Fe 69.1(2) . . ?
C2 C3 H3 126.0 . . ?
C4 C3 H3 126.0 . . ?
Fe C3 H3 126.0 . . ?
C5 C4 C3 108.4(4) . . ?
C5 C4 Fe 68.4(2) . . ?
C3 C4 Fe 70.5(3) . . ?
C5 C4 H4 125.8 . . ?
C3 C4 H4 125.8 . . ?
Fe C4 H4 125.8 . . ?
C4 C5 C1 108.2(4) . . ?
C4 C5 Fe 70.8(2) . . ?
C1 C5 Fe 69.2(2) . . ?
C4 C5 H5 125.9 . . ?
C1 C5 H5 125.9 . . ?
Fe C5 H5 125.9 . . ?
C7 C6 C10 108.2(4) . . ?
C7 C6 Fe 70.9(2) . . ?
C10 C6 Fe 68.2(2) . . ?
C7 C6 H6 125.9 . . ?
C10 C6 H6 125.9 . . ?
Fe C6 H6 125.9 . . ?
C8 C7 C6 108.2(4) . . ?
C8 C7 Fe 69.9(2) . . ?
C6 C7 Fe 68.3(2) . . ?
C8 C7 H7 125.9 . . ?
C6 C7 H7 125.9 . . ?
Fe C7 H7 125.9 . . ?
C9 C8 C7 108.4(4) . . ?
C9 C8 Fe 68.4(2) . . ?
C7 C8 Fe 69.9(2) . . ?
C9 C8 H8 125.8 . . ?
C7 C8 H8 125.8 . . ?
Fe C8 H8 125.8 . . ?
C8 C9 C10 108.3(4) . . ?
C8 C9 Fe 71.1(2) . . ?
C10 C9 Fe 68.2(2) . . ?
C8 C9 H9 125.8 . . ?
C10 C9 H9 125.8 . . ?
Fe C9 H9 125.8 . . ?
C6 C10 C9 106.9(4) . . ?
C6 C10 P1 123.4(3) . . ?
C9 C10 P1 129.7(3) . . ?
C6 C10 Fe 70.1(2) . . ?
C9 C10 Fe 70.0(2) . . ?
P1 C10 Fe 122.9(2) . . ?
C12 C11 C16 119.5(4) . . ?
C12 C11 P1 119.7(3) . . ?
C16 C11 P1 120.5(4) . . ?
C11 C12 C13 120.5(5) . . ?
C11 C12 H12 119.7 . . ?
C13 C12 H12 119.7 . . ?
C14 C13 C12 119.5(5) . . ?
C14 C13 H13 120.2 . . ?
C12 C13 H13 120.2 . . ?
C15 C14 C13 120.5(5) . . ?
C15 C14 H14 119.8 . . ?
C13 C14 H14 119.8 . . ?
C14 C15 C16 120.3(5) . . ?
C14 C15 H15 119.9 . . ?
C16 C15 H15 119.9 . . ?
C15 C16 C11 119.7(5) . . ?
C15 C16 H16 120.2 . . ?
C11 C16 H16 120.2 . . ?
C18 C17 C22 119.1(4) . . ?
C18 C17 P1 122.0(3) . . ?
C22 C17 P1 118.9(3) . . ?
C17 C18 C19 120.8(5) . . ?
C17 C18 H18 119.6 . . ?
C19 C18 H18 119.6 . . ?
C20 C19 C18 119.8(5) . . ?
C20 C19 H19 120.1 . . ?
C18 C19 H19 120.1 . . ?
C19 C20 C21 119.1(5) . . ?
C19 C20 H20 120.4 . . ?
C21 C20 H20 120.4 . . ?
C20 C21 C22 121.0(5) . . ?
C20 C21 H21 119.5 . . ?
C22 C21 H21 119.5 . . ?
C21 C22 C17 120.0(4) . . ?
C21 C22 H22 120.0 . . ?
C17 C22 H22 120.0 . . ?
C24 C23 C28 119.1(4) . . ?
C24 C23 P2 119.8(3) . . ?
C28 C23 P2 121.2(3) . . ?
C23 C24 C25 120.3(4) . . ?
C23 C24 H24 119.9 . . ?
C25 C24 H24 119.9 . . ?
C24 C25 C26 120.3(4) . . ?
C24 C25 H25 119.9 . . ?
C26 C25 H25 119.9 . . ?
C27 C26 C25 119.7(4) . . ?
C27 C26 H26 120.2 . . ?
C25 C26 H26 120.2 . . ?
C26 C27 C28 120.5(4) . . ?
C26 C27 H27 119.7 . . ?
C28 C27 H27 119.7 . . ?
C27 C28 C23 120.2(4) . . ?
C27 C28 H28 119.9 . . ?
C23 C28 H28 119.9 . . ?
C34 C29 C30 119.2(4) . . ?
C34 C29 P2 119.5(3) . . ?
C30 C29 P2 121.3(3) . . ?
C29 C30 C31 120.2(4) . . ?
C29 C30 H30 119.9 . . ?
C31 C30 H30 119.9 . . ?
C32 C31 C30 119.7(5) . . ?
C32 C31 H31 120.2 . . ?
C30 C31 H31 120.2 . . ?
C33 C32 C31 120.1(4) . . ?
C33 C32 H32 119.9 . . ?
C31 C32 H32 119.9 . . ?
C32 C33 C34 120.1(4) . . ?
C32 C33 H33 119.9 . . ?
C34 C33 H33 119.9 . . ?
C29 C34 C33 120.6(4) . . ?
C29 C34 H34 119.7 . . ?
C33 C34 H34 119.7 . . ?
C36 C35 S1 125.5(4) . . ?
C36 C35 S2 129.3(4) . . ?
S1 C35 S2 105.1(2) . . ?
C35 C36 C37 114.7(5) . . ?
C35 C36 C38 128.2(4) . . ?
C37 C36 C38 117.0(4) . . ?
N1 C37 C36 176.8(6) . . ?
C39 C38 C44 116.4(5) . . ?
C39 C38 C36 120.7(5) . . ?
C44 C38 C36 122.8(4) . . ?
C38 C39 C40 122.4(5) . . ?
C38 C39 H39 118.8 . . ?
C40 C39 H39 118.8 . . ?
C41 C40 C39 119.4(5) . . ?
C41 C40 H40 120.3 . . ?
C39 C40 H40 120.3 . . ?
O1 C41 C40 123.9(5) . . ?
O1 C41 C43 116.7(5) . . ?
C40 C41 C43 119.4(5) . . ?
O1 C42 H42A 109.5 . . ?
O1 C42 H42B 109.5 . . ?
H42A C42 H42B 109.5 . . ?
O1 C42 H42C 109.5 . . ?
H42A C42 H42C 109.5 . . ?
H42B C42 H42C 109.5 . . ?
C44 C43 C41 119.7(5) . . ?
C44 C43 H43 120.1 . . ?
C41 C43 H43 120.1 . . ?
C43 C44 C38 122.6(5) . . ?
C43 C44 H44 118.7 . . ?
C38 C44 H44 118.7 . . ?
C41 O1 C42 118.1(5) . . ?

loop_
_geom_bond_atom_site_label_1
_geom_bond_atom_site_label_2
_geom_bond_distance
_geom_bond_site_symmetry_2
_geom_bond_publ_flag
Ni S1 2.1875(11) . ?
Ni P1 2.2085(11) . ?
Ni P2 2.2094(11) . ?
Ni S2 2.2236(12) . ?
P1 C10 1.795(4) . ?
P1 C17 1.827(4) . ?
P1 C11 1.829(4) . ?
P2 C1 1.810(4) . ?
P2 C23 1.820(4) . ?
P2 C29 1.829(4) . ?
S1 C35 1.741(5) . ?
S2 C35 1.742(4) . ?
Fe C10 2.006(4) . ?
Fe C5 2.019(4) . ?
Fe C1 2.019(4) . ?
Fe C9 2.031(4) . ?
Fe C6 2.032(4) . ?
Fe C2 2.039(4) . ?
Fe C4 2.050(4) . ?
Fe C7 2.066(4) . ?
Fe C8 2.067(4) . ?
Fe C3 2.068(4) . ?
C1 C2 1.437(5) . ?
C1 C5 1.438(6) . ?
C2 C3 1.421(6) . ?
C2 H2 1.0000 . ?
C3 C4 1.422(7) . ?
C3 H3 1.0000 . ?
C4 C5 1.419(6) . ?
C4 H4 1.0000 . ?
C5 H5 1.0000 . ?
C6 C7 1.427(6) . ?
C6 C10 1.439(6) . ?
C6 H6 1.0000 . ?
C7 C8 1.419(6) . ?
C7 H7 1.0000 . ?
C8 C9 1.419(6) . ?
C8 H8 1.0000 . ?
C9 C10 1.441(6) . ?
C9 H9 1.0000 . ?
C11 C12 1.377(7) . ?
C11 C16 1.398(6) . ?
C12 C13 1.390(7) . ?
C12 H12 0.9500 . ?
C13 C14 1.386(9) . ?
C13 H13 0.9500 . ?
C14 C15 1.367(9) . ?
C14 H14 0.9500 . ?
C15 C16 1.390(7) . ?
C15 H15 0.9500 . ?
C16 H16 0.9500 . ?
C17 C18 1.382(6) . ?
C17 C22 1.393(6) . ?
C18 C19 1.408(7) . ?
C18 H18 0.9500 . ?
C19 C20 1.385(8) . ?
C19 H19 0.9500 . ?
C20 C21 1.391(8) . ?
C20 H20 0.9500 . ?
C21 C22 1.391(7) . ?
C21 H21 0.9500 . ?
C22 H22 0.9500 . ?
C23 C24 1.388(6) . ?
C23 C28 1.404(6) . ?
C24 C25 1.391(7) . ?
C24 H24 0.9500 . ?
C25 C26 1.391(7) . ?
C25 H25 0.9500 . ?
C26 C27 1.379(7) . ?
C26 H26 0.9500 . ?
C27 C28 1.386(6) . ?
C27 H27 0.9500 . ?
C28 H28 0.9500 . ?
C29 C34 1.388(6) . ?
C29 C30 1.394(6) . ?
C30 C31 1.401(6) . ?
C30 H30 0.9500 . ?
C31 C32 1.391(8) . ?
C31 H31 0.9500 . ?
C32 C33 1.378(7) . ?
C32 H32 0.9500 . ?
C33 C34 1.393(6) . ?
C33 H33 0.9500 . ?
C34 H34 0.9500 . ?
C35 C36 1.374(6) . ?
C36 C37 1.428(7) . ?
C36 C38 1.506(7) . ?
C37 N1 1.138(7) . ?
C38 C39 1.377(7) . ?
C38 C44 1.395(7) . ?
C39 C40 1.414(7) . ?
C39 H39 0.9500 . ?
C40 C41 1.378(8) . ?
C40 H40 0.9500 . ?
C41 O1 1.353(6) . ?
C41 C43 1.396(8) . ?
C42 O1 1.416(7) . ?
C42 H42A 0.9800 . ?
C42 H42B 0.9800 . ?
C42 H42C 0.9800 . ?
C43 C44 1.385(8) . ?
C43 H43 0.9500 . ?
C44 H44 0.9500 . ?

loop_
_geom_torsion_atom_site_label_1
_geom_torsion_atom_site_label_2
_geom_torsion_atom_site_label_3
_geom_torsion_atom_site_label_4
_geom_torsion
_geom_torsion_site_symmetry_1
_geom_torsion_site_symmetry_2
_geom_torsion_site_symmetry_3
_geom_torsion_site_symmetry_4
_geom_torsion_publ_flag
C23 P2 C1 C2 4.3(4) . . . . ?
C29 P2 C1 C2 -103.7(4) . . . . ?
Ni P2 C1 C2 128.0(3) . . . . ?
C23 P2 C1 C5 -168.8(3) . . . . ?
C29 P2 C1 C5 83.2(4) . . . . ?
Ni P2 C1 C5 -45.1(4) . . . . ?
C23 P2 C1 Fe -82.8(3) . . . . ?
C29 P2 C1 Fe 169.2(2) . . . . ?
Ni P2 C1 Fe 40.9(3) . . . . ?
C5 C1 C2 C3 -0.3(4) . . . . ?
P2 C1 C2 C3 -174.5(3) . . . . ?
Fe C1 C2 C3 -59.8(3) . . . . ?
C5 C1 C2 Fe 59.5(3) . . . . ?
P2 C1 C2 Fe -114.7(3) . . . . ?
C1 C2 C3 C4 0.4(5) . . . . ?
Fe C2 C3 C4 -58.0(3) . . . . ?
C1 C2 C3 Fe 58.4(3) . . . . ?
C2 C3 C4 C5 -0.3(5) . . . . ?
Fe C3 C4 C5 -58.0(3) . . . . ?
C2 C3 C4 Fe 57.8(3) . . . . ?
C3 C4 C5 C1 0.1(5) . . . . ?
Fe C4 C5 C1 -59.2(3) . . . . ?
C3 C4 C5 Fe 59.3(3) . . . . ?
C2 C1 C5 C4 0.1(4) . . . . ?
P2 C1 C5 C4 174.4(3) . . . . ?
Fe C1 C5 C4 60.2(3) . . . . ?
C2 C1 C5 Fe -60.1(3) . . . . ?
P2 C1 C5 Fe 114.1(3) . . . . ?
C10 C6 C7 C8 0.6(5) . . . . ?
Fe C6 C7 C8 58.7(3) . . . . ?
C10 C6 C7 Fe -58.2(3) . . . . ?
C6 C7 C8 C9 -0.1(5) . . . . ?
Fe C7 C8 C9 57.6(3) . . . . ?
C6 C7 C8 Fe -57.7(3) . . . . ?
C7 C8 C9 C10 -0.4(5) . . . . ?
Fe C8 C9 C10 58.2(3) . . . . ?
C7 C8 C9 Fe -58.5(3) . . . . ?
C7 C6 C10 C9 -0.8(4) . . . . ?
Fe C6 C10 C9 -60.7(3) . . . . ?
C7 C6 C10 P1 176.8(3) . . . . ?
Fe C6 C10 P1 116.9(3) . . . . ?
C7 C6 C10 Fe 59.9(3) . . . . ?
C8 C9 C10 C6 0.7(4) . . . . ?
Fe C9 C10 C6 60.7(3) . . . . ?
C8 C9 C10 P1 -176.6(3) . . . . ?
Fe C9 C10 P1 -116.6(3) . . . . ?
C8 C9 C10 Fe -60.0(3) . . . . ?
C17 P1 C10 C6 -161.3(3) . . . . ?
C11 P1 C10 C6 89.6(3) . . . . ?
Ni P1 C10 C6 -37.6(4) . . . . ?
C17 P1 C10 C9 15.7(4) . . . . ?
C11 P1 C10 C9 -93.4(4) . . . . ?
Ni P1 C10 C9 139.4(3) . . . . ?
C17 P1 C10 Fe -74.8(3) . . . . ?
C11 P1 C10 Fe 176.2(2) . . . . ?
Ni P1 C10 Fe 48.9(3) . . . . ?
C10 P1 C11 C12 -37.2(4) . . . . ?
C17 P1 C11 C12 -147.8(4) . . . . ?
Ni P1 C11 C12 92.8(4) . . . . ?
C10 P1 C11 C16 148.7(4) . . . . ?
C17 P1 C11 C16 38.1(4) . . . . ?
Ni P1 C11 C16 -81.3(4) . . . . ?
C16 C11 C12 C13 -1.3(8) . . . . ?
P1 C11 C12 C13 -175.4(4) . . . . ?
C11 C12 C13 C14 0.8(9) . . . . ?
C12 C13 C14 C15 0.6(9) . . . . ?
C13 C14 C15 C16 -1.4(9) . . . . ?
C14 C15 C16 C11 0.9(8) . . . . ?
C12 C11 C16 C15 0.4(7) . . . . ?
P1 C11 C16 C15 174.5(4) . . . . ?
C10 P1 C17 C18 -62.5(4) . . . . ?
C11 P1 C17 C18 44.9(4) . . . . ?
Ni P1 C17 C18 167.9(3) . . . . ?
C10 P1 C17 C22 118.8(3) . . . . ?
C11 P1 C17 C22 -133.8(3) . . . . ?
Ni P1 C17 C22 -10.8(4) . . . . ?
C22 C17 C18 C19 -2.7(7) . . . . ?
P1 C17 C18 C19 178.6(4) . . . . ?
C17 C18 C19 C20 0.5(8) . . . . ?
C18 C19 C20 C21 1.7(8) . . . . ?
C19 C20 C21 C22 -1.5(8) . . . . ?
C20 C21 C22 C17 -0.7(7) . . . . ?
C18 C17 C22 C21 2.8(7) . . . . ?
P1 C17 C22 C21 -178.4(4) . . . . ?
C1 P2 C23 C24 115.9(3) . . . . ?
C29 P2 C23 C24 -137.2(3) . . . . ?
Ni P2 C23 C24 -15.9(4) . . . . ?
C1 P2 C23 C28 -64.8(4) . . . . ?
C29 P2 C23 C28 42.2(4) . . . . ?
Ni P2 C23 C28 163.5(3) . . . . ?
C28 C23 C24 C25 0.3(6) . . . . ?
P2 C23 C24 C25 179.7(3) . . . . ?
C23 C24 C25 C26 -1.4(7) . . . . ?
C24 C25 C26 C27 1.8(7) . . . . ?
C25 C26 C27 C28 -1.2(7) . . . . ?
C26 C27 C28 C23 0.1(7) . . . . ?
C24 C23 C28 C27 0.3(6) . . . . ?
P2 C23 C28 C27 -179.1(3) . . . . ?
C1 P2 C29 C34 -46.3(3) . . . . ?
C23 P2 C29 C34 -153.3(3) . . . . ?
Ni P2 C29 C34 87.7(3) . . . . ?
C1 P2 C29 C30 136.6(3) . . . . ?
C23 P2 C29 C30 29.7(4) . . . . ?
Ni P2 C29 C30 -89.4(3) . . . . ?
C34 C29 C30 C31 2.7(6) . . . . ?
P2 C29 C30 C31 179.8(3) . . . . ?
C29 C30 C31 C32 -2.0(7) . . . . ?
C30 C31 C32 C33 0.1(7) . . . . ?
C31 C32 C33 C34 1.3(7) . . . . ?
C30 C29 C34 C33 -1.3(6) . . . . ?
P2 C29 C34 C33 -178.5(3) . . . . ?
C32 C33 C34 C29 -0.6(6) . . . . ?
Ni S1 C35 C36 175.6(4) . . . . ?
Ni S1 C35 S2 -2.74(18) . . . . ?
Ni S2 C35 C36 -175.5(4) . . . . ?
Ni S2 C35 S1 2.70(18) . . . . ?
S1 C35 C36 C37 7.5(6) . . . . ?
S2 C35 C36 C37 -174.6(4) . . . . ?
S1 C35 C36 C38 -171.3(4) . . . . ?
S2 C35 C36 C38 6.6(7) . . . . ?
C35 C36 C38 C39 -150.1(5) . . . . ?
C37 C36 C38 C39 31.1(7) . . . . ?
C35 C36 C38 C44 33.8(7) . . . . ?
C37 C36 C38 C44 -145.0(5) . . . . ?
C44 C38 C39 C40 -3.7(8) . . . . ?
C36 C38 C39 C40 180.0(5) . . . . ?
C38 C39 C40 C41 1.3(9) . . . . ?
C39 C40 C41 O1 -178.3(5) . . . . ?
C39 C40 C41 C43 1.1(9) . . . . ?
O1 C41 C43 C44 178.6(5) . . . . ?
C40 C41 C43 C44 -0.8(9) . . . . ?
C41 C43 C44 C38 -1.8(9) . . . . ?
C39 C38 C44 C43 4.0(8) . . . . ?
C36 C38 C44 C43 -179.8(5) . . . . ?
C40 C41 O1 C42 14.2(9) . . . . ?
C43 C41 O1 C42 -165.2(5) . . . . ?
